data_1200007
loop_
_publ_author_name
'Colville, A A'
'Geller, S'

_publ_section_title
;
Crystal structures of Ca~2~ Fe~1.43~ Al~0.57~ O~5~ and  Ca~2~ Fe~1.28~ 
Al~0.72~ O~5~
;
_journal_coden_ASTM ACBCAR
_journal_name_full 'Acta Crystallographica B (24,1968-38,1982)'
_journal_page_first 3196
_journal_page_last 3200
_journal_paper_doi 10.1107/S0567740872007733
_journal_volume 28
_journal_year 1972
_chemical_formula_structural 'Ca2 Fe1.28 Al0.72 O5'
_chemical_formula_sum 'Al0.72 Ca2 Fe1.28 O5'
_chemical_name_systematic 'Calcium iron aluminium oxide (2/1.3/0.7/5)'
_space_group_IT_number 46
_symmetry_cell_setting orthorhombic
_symmetry_Int_Tables_number 46
_symmetry_space_group_name_Hall 'I 2 -2b'
_symmetry_space_group_name_H-M 'I b m 2'
_cell_angle_alpha 90
_cell_angle_beta 90
_cell_angle_gamma 90
_cell_formula_units_Z 4
_cell_length_a 5.583(5)
_cell_length_b 14.58(2)
_cell_length_c 5.374(5)
_cell_volume 437.4
_refine_ls_R_factor_all 0.032
_cod_original_formula_sum 'Al.72 Ca2 Fe1.28 O5'
_cod_database_code 1200007

loop_
_symmetry_equiv_pos_as_xyz
x,y,z
-x,-y,z
x,1/2-y,z
-x,1/2+y,z
1/2+x,1/2+y,1/2+z
1/2-x,1/2-y,1/2+z
1/2+x,-y,1/2+z
1/2-x,y,1/2+z

loop_
_atom_site_label
_atom_site_type_symbol
_atom_site_symmetry_multiplicity
_atom_site_Wyckoff_symbol
_atom_site_fract_x
_atom_site_fract_y
_atom_site_fract_z
_atom_site_occupancy
_atom_site_attached_hydrogens
_atom_site_calc_flag
Ca1 Ca2+ 8 c 0.0270(2) 0.1084(1) 0.4907(3) 1. 0 d
Fe1 Fe3+ 4 a 0. 0. 0. 0.83 0 d
Al1 Al3+ 4 a 0. 0. 0. 0.17 0 d
Fe2 Fe3+ 4 b 0.9291(2) 0.25 0.9520(4) 0.45 0 d
Al2 Al3+ 4 b 0.9291(2) 0.25 0.9520(4) 0.55 0 d
O1 O2- 8 c 0.2525(9) 0.9859(2) 0.2503(9) 1. 0 d
O2 O2- 8 c 0.0683(6) 0.1429(3) 0.256(9) 1. 0 d
O3 O2- 4 b 0.8653(9) 0.25 0.6133(9) 1. 0 d

loop_
_atom_type_symbol
_atom_type_oxidation_number
Ca2+ 2.000
Fe3+ 3.000
Al3+ 3.000
O2- -2.000
